data_4518579
loop_
_publ_author_name
'Wang, Kuaibing'
'Wang, Saier'
'Liu, Jiadi'
'Guo, Yuxuan'
'Mao, Feifei'
'Wu, Hua'
'Zhang, Qichun'

_publ_section_title
;
 Fe-Based Coordination Polymers as Battery-Type Electrodes in
 Semi-Solid-State Battery-Supercapacitor Hybrid Devices.
;
_journal_name_full 'ACS applied materials &amp; interfaces'
_journal_paper_doi 10.1021/acsami.1c01339
_journal_year 2021
_chemical_formula_sum 'C38 H26 Fe N7 O6'
_chemical_formula_weight 732.30
_space_group_crystal_system triclinic
_space_group_IT_number 2
_space_group_name_Hall '-P 1'
_space_group_name_H-M_alt 'P -1'
_atom_sites_solution_hydrogens geom
_audit_creation_method SHELXL-2014/7
_cell_angle_alpha 95.258(3)
_cell_angle_beta 100.869(3)
_cell_angle_gamma 92.228(3)
_cell_formula_units_Z 2
_cell_length_a 9.0590(3)
_cell_length_b 11.0010(4)
_cell_length_c 17.3850(6)
_cell_measurement_reflns_used 8529
_cell_measurement_temperature 293(2)
_cell_measurement_theta_max 29.8
_cell_measurement_theta_min 4.8
_cell_volume 1691.52(10)
_computing_cell_refinement 'CrysAlisPro 1.171.39.7e (Rigaku OD, 2015)'
_computing_data_collection 'CrysAlisPro 1.171.39.7e (Rigaku OD, 2015)'
_computing_data_reduction 'CrysAlisPro 1.171.39.7e (Rigaku OD, 2015)'
_computing_structure_refinement 'SHELXL-2014/7 (Sheldrick, 2014)'
_computing_structure_solution 'SHELXL-2014/7 (Sheldrick, 2014)'
_diffrn_ambient_temperature 293(2)
_diffrn_detector 'CCD plate'
_diffrn_measured_fraction_theta_full 0.992
_diffrn_measured_fraction_theta_max 0.879
_diffrn_measurement_device 'four-circle diffractometer'
_diffrn_measurement_device_type 'XtaLAB Pro: Kappa dual offset/far'
_diffrn_measurement_method '\w scans'
_diffrn_radiation_monochromator graphite
_diffrn_radiation_probe x-ray
_diffrn_radiation_source 'fine-focus sealed tube'
_diffrn_radiation_type MoK\a
_diffrn_radiation_wavelength 0.71069
_diffrn_reflns_av_R_equivalents 0.0282
_diffrn_reflns_av_unetI/netI 0.0267
_diffrn_reflns_Laue_measured_fraction_full 0.992
_diffrn_reflns_Laue_measured_fraction_max 0.879
_diffrn_reflns_limit_h_max 12
_diffrn_reflns_limit_h_min -12
_diffrn_reflns_limit_k_max 14
_diffrn_reflns_limit_k_min -15
_diffrn_reflns_limit_l_max 22
_diffrn_reflns_limit_l_min -24
_diffrn_reflns_number 29468
_diffrn_reflns_point_group_measured_fraction_full 0.992
_diffrn_reflns_point_group_measured_fraction_max 0.879
_diffrn_reflns_theta_full 25.240
_diffrn_reflns_theta_max 29.787
_diffrn_reflns_theta_min 4.801
_diffrn_source_type 'Enhance (Mo) X-ray Source'
_exptl_absorpt_coefficient_mu 0.506
_exptl_absorpt_correction_T_max 0.913
_exptl_absorpt_correction_T_min 0.880
_exptl_absorpt_correction_type multi-scan
_exptl_absorpt_process_details
;
CrysAlisPro 1.171.39.7e (Rigaku Oxford Diffraction, 2015)
Empirical absorption correction using spherical harmonics,
 implemented in SCALE3 ABSPACK scaling algorithm.
;
_exptl_crystal_colour ' BROWN'
_exptl_crystal_density_diffrn 1.438
_exptl_crystal_density_method 'not measured'
_exptl_crystal_description BLOCK
_exptl_crystal_F_000 754
_exptl_crystal_size_max 0.27
_exptl_crystal_size_mid 0.21
_exptl_crystal_size_min 0.18
_refine_diff_density_max 0.422
_refine_diff_density_min -0.221
_refine_diff_density_rms 0.054
_refine_ls_extinction_method none
_refine_ls_goodness_of_fit_ref 1.040
_refine_ls_hydrogen_treatment constr
_refine_ls_matrix_type full
_refine_ls_number_parameters 469
_refine_ls_number_reflns 8529
_refine_ls_number_restraints 0
_refine_ls_restrained_S_all 1.040
_refine_ls_R_factor_all 0.0508
_refine_ls_R_factor_gt 0.0380
_refine_ls_shift/su_max 0.001
_refine_ls_shift/su_mean 0.000
_refine_ls_structure_factor_coef Fsqd
_refine_ls_weighting_details 'w=1/[\s^2^(Fo^2^)+(0.0602P)^2^+0.4851P] where P=(Fo^2^+2Fc^2^)/3'
_refine_ls_weighting_scheme calc
_refine_ls_wR_factor_gt 0.1017
_refine_ls_wR_factor_ref 0.1101
_reflns_Friedel_coverage 0.000
_reflns_number_gt 6922
_reflns_number_total 8529
_reflns_threshold_expression 'I > 2\s(I)'
_cod_data_source_file am1c01339_si_002.cif
_cod_data_source_block FeSC1
_cod_database_code 4518579
_shelx_shelxl_version_number 2014/7
_shelx_space_group_comment
;
The symmetry employed for this shelxl refinement is uniquely defined
by the following loop, which should always be used as a source of
symmetry information in preference to the above space-group names.
They are only intended as comments.
;
_exptl_absorpt_special_details '&#x00EF;&#x00BC;&#x009B; ? &#x00EF;&#x00BC;&#x009B;'

loop_
_space_group_symop_operation_xyz
'x, y, z'
'-x, -y, -z'

loop_
_atom_site_label
_atom_site_type_symbol
_atom_site_fract_x
_atom_site_fract_y
_atom_site_fract_z
_atom_site_U_iso_or_equiv
_atom_site_adp_type
_atom_site_occupancy
_atom_site_site_symmetry_order
_atom_site_calc_flag
_atom_site_refinement_flags_posn
_atom_site_refinement_flags_adp
_atom_site_refinement_flags_occupancy
_atom_site_disorder_assembly
_atom_site_disorder_group
Fe1 Fe 0.63072(2) 0.93746(2) 0.42049(2) 0.02803(8) Uani 1 1 d . . . . .
C1 C 1.80512(18) 0.56736(15) -0.00865(10) 0.0329(3) Uani 1 1 d . . . . .
C2 C 1.65658(17) 0.62243(15) -0.01335(10) 0.0302(3) Uani 1 1 d . . . . .
C3 C 1.59317(19) 0.64052(17) 0.05334(10) 0.0346(4) Uani 1 1 d . . . . .
H3 H 1.6450 0.6205 0.1015 0.042 Uiso 1 1 calc R U . . .
C4 C 1.37412(17) 0.71869(15) -0.02374(9) 0.0274(3) Uani 1 1 d . . . . .
C5 C 1.4403(2) 0.70331(19) -0.09030(10) 0.0388(4) Uani 1 1 d . . . . .
H5 H 1.3897 0.7250 -0.1383 0.047 Uiso 1 1 calc R U . . .
C6 C 1.5806(2) 0.65588(19) -0.08483(11) 0.0395(4) Uani 1 1 d . . . . .
H6 H 1.6244 0.6463 -0.1291 0.047 Uiso 1 1 calc R U . . .
C7 C 1.45281(18) 0.68836(17) 0.04803(9) 0.0334(4) Uani 1 1 d . . . . .
H7 H 1.4108 0.7003 0.0928 0.040 Uiso 1 1 calc R U . . .
C8 C 1.02836(17) 0.82953(14) 0.02617(8) 0.0247(3) Uani 1 1 d . . . . .
C9 C 1.22059(17) 0.76481(14) -0.03056(9) 0.0258(3) Uani 1 1 d . . . . .
C10 C 1.00846(17) 0.82238(14) -0.10600(8) 0.0249(3) Uani 1 1 d . . . . .
C11 C 0.96076(17) 0.85186(14) 0.09716(8) 0.0253(3) Uani 1 1 d . . . . .
C12 C 1.03559(19) 0.82165(17) 0.17000(9) 0.0332(4) Uani 1 1 d . . . . .
H12 H 1.1297 0.7892 0.1744 0.040 Uiso 1 1 calc R U . . .
C13 C 0.9704(2) 0.83977(17) 0.23587(9) 0.0345(4) Uani 1 1 d . . . . .
H13 H 1.0211 0.8197 0.2843 0.041 Uiso 1 1 calc R U . . .
C14 C 0.82943(18) 0.88790(15) 0.22962(9) 0.0288(3) Uani 1 1 d . . . . .
C15 C 0.75462(18) 0.91907(16) 0.15736(9) 0.0320(3) Uani 1 1 d . . . . .
H15 H 0.6607 0.9520 0.1532 0.038 Uiso 1 1 calc R U . . .
C16 C 0.82005(18) 0.90114(16) 0.09130(9) 0.0299(3) Uani 1 1 d . . . . .
H16 H 0.7698 0.9221 0.0430 0.036 Uiso 1 1 calc R U . . .
C17 C 0.7580(2) 0.90592(16) 0.30122(9) 0.0331(3) Uani 1 1 d . . . . .
C18 C 0.77820(18) 0.88834(17) -0.19160(9) 0.0322(3) Uani 1 1 d . . . . .
H18 H 0.7341 0.9004 -0.1475 0.039 Uiso 1 1 calc R U . . .
C19 C 0.92159(17) 0.84368(14) -0.18408(8) 0.0259(3) Uani 1 1 d . . . . .
C20 C 0.98546(19) 0.82294(17) -0.25104(9) 0.0329(4) Uani 1 1 d . . . . .
H20 H 1.0806 0.7924 -0.2468 0.040 Uiso 1 1 calc R U . . .
C21 C 0.90670(19) 0.84799(17) -0.32377(9) 0.0343(4) Uani 1 1 d . . . . .
H21 H 0.9490 0.8331 -0.3682 0.041 Uiso 1 1 calc R U . . .
C22 C 0.76521(17) 0.89510(15) -0.33087(8) 0.0272(3) Uani 1 1 d . . . . .
C23 C 0.70073(18) 0.91495(17) -0.26431(9) 0.0330(4) Uani 1 1 d . . . . .
H23 H 0.6058 0.9460 -0.2687 0.040 Uiso 1 1 calc R U . . .
C24 C 0.68446(17) 0.92937(15) -0.40902(9) 0.0284(3) Uani 1 1 d . . . . .
C27 C 0.8140(3) 1.30704(19) 0.43038(13) 0.0525(5) Uani 1 1 d . . . . .
H27 H 0.8175 1.3837 0.4120 0.063 Uiso 1 1 calc R U . . .
C28 C 0.7075(3) 1.2167(2) 0.40490(13) 0.0509(5) Uani 1 1 d . . . . .
H28 H 0.6243 1.2205 0.3648 0.061 Uiso 1 1 calc R U . . .
C29 C 0.8668(2) 1.15051(16) 0.49636(10) 0.0348(4) Uani 1 1 d . . . . .
H29 H 0.9159 1.1007 0.5323 0.042 Uiso 1 1 calc R U . . .
C30 C 1.0518(2) 1.32973(18) 0.53541(11) 0.0396(4) Uani 1 1 d . . . . .
H30A H 1.0855 1.3916 0.5052 0.048 Uiso 1 1 calc R U . . .
H30B H 1.1307 1.2727 0.5448 0.048 Uiso 1 1 calc R U . . .
C31 C 1.0301(2) 1.39079(16) 0.61383(11) 0.0364(4) Uani 1 1 d . . . . .
C32 C 1.1556(2) 1.4268(2) 0.67212(12) 0.0463(4) Uani 1 1 d . . . . .
H32 H 1.2513 1.4105 0.6632 0.056 Uiso 1 1 calc R U . . .
C33 C 1.1392(3) 1.4865(2) 0.74308(13) 0.0535(5) Uani 1 1 d . . . . .
H33 H 1.2240 1.5118 0.7812 0.064 Uiso 1 1 calc R U . . .
C34 C 0.9976(3) 1.50907(19) 0.75782(12) 0.0497(5) Uani 1 1 d . . . . .
H34 H 0.9875 1.5507 0.8054 0.060 Uiso 1 1 calc R U . . .
C35 C 0.8716(2) 1.46988(18) 0.70208(12) 0.0449(4) Uani 1 1 d . . . . .
C36 C 0.8887(2) 1.41193(18) 0.62934(12) 0.0426(4) Uani 1 1 d . . . . .
H36 H 0.8038 1.3874 0.5910 0.051 Uiso 1 1 calc R U . . .
C37 C 0.7167(3) 1.4911(2) 0.72076(15) 0.0627(6) Uani 1 1 d . . . . .
H37A H 0.7162 1.4723 0.7742 0.075 Uiso 1 1 calc R U . . .
H37B H 0.6969 1.5768 0.7181 0.075 Uiso 1 1 calc R U . . .
N1 N 1.16800(15) 0.78855(13) 0.03603(7) 0.0293(3) Uani 1 1 d . . . . .
N2 N 0.94524(14) 0.84948(13) -0.04310(7) 0.0267(3) Uani 1 1 d . . . . .
N3 N 1.14520(15) 0.77877(13) -0.10273(7) 0.0282(3) Uani 1 1 d . . . . .
N4 N 0.91668(17) 1.26433(14) 0.48876(8) 0.0357(3) Uani 1 1 d . . . . .
N5 N 0.73954(17) 1.11787(14) 0.44667(8) 0.0363(3) Uani 1 1 d . . . . .
O1 O 1.85826(16) 0.54675(15) -0.07003(9) 0.0507(4) Uani 1 1 d . . . . .
O2 O 1.87206(15) 0.54232(15) 0.05893(9) 0.0486(3) Uani 1 1 d . . . . .
O3 O 0.73318(15) 0.89086(13) -0.46957(7) 0.0401(3) Uani 1 1 d . . . . .
O4 O 0.57748(15) 0.99588(16) -0.40964(8) 0.0510(4) Uani 1 1 d . . . . .
O5 O 0.82959(15) 0.88385(13) 0.36696(7) 0.0399(3) Uani 1 1 d . . . . .
O6 O 0.62594(15) 0.94172(14) 0.29298(8) 0.0453(3) Uani 1 1 d . . . . .
N6 N 0.59715(19) 1.41709(16) 0.66720(10) 0.0460(4) Uani 1 1 d . . . . .
C26 C 0.5619(2) 1.2973(2) 0.66788(12) 0.0470(5) Uani 1 1 d . . . . .
H26 H 0.5991 1.2524 0.7094 0.056 Uiso 1 1 calc R U . . .
C25 C 0.5234(3) 1.4490(2) 0.59584(14) 0.0544(5) Uani 1 1 d . . . . .
H25 H 0.5261 1.5257 0.5775 0.065 Uiso 1 1 calc R U . . .
N7 N 0.46961(18) 1.25090(16) 0.60372(10) 0.0424(4) Uani 1 1 d . . . . .
C38 C 0.4463(2) 1.3463(2) 0.55777(13) 0.0498(5) Uani 1 1 d . . . . .
H38 H 0.3862 1.3410 0.5078 0.060 Uiso 1 1 calc R U . . .

loop_
_atom_site_aniso_label
_atom_site_aniso_U_11
_atom_site_aniso_U_22
_atom_site_aniso_U_33
_atom_site_aniso_U_23
_atom_site_aniso_U_13
_atom_site_aniso_U_12
Fe1 0.02647(12) 0.04175(14) 0.01707(11) 0.00459(8) 0.00503(8) 0.00916(9)
C1 0.0247(7) 0.0345(8) 0.0391(9) 0.0022(7) 0.0051(6) 0.0078(6)
C2 0.0225(7) 0.0333(8) 0.0348(8) 0.0029(6) 0.0043(6) 0.0073(6)
C3 0.0275(8) 0.0471(10) 0.0283(8) 0.0055(7) 0.0003(6) 0.0112(7)
C4 0.0237(7) 0.0341(8) 0.0250(7) 0.0039(6) 0.0046(6) 0.0087(6)
C5 0.0333(8) 0.0600(11) 0.0266(8) 0.0113(7) 0.0078(7) 0.0193(8)
C6 0.0350(9) 0.0561(11) 0.0326(9) 0.0100(8) 0.0136(7) 0.0182(8)
C7 0.0288(8) 0.0490(10) 0.0238(7) 0.0052(7) 0.0056(6) 0.0128(7)
C8 0.0258(7) 0.0312(7) 0.0179(6) 0.0032(5) 0.0053(5) 0.0061(6)
C9 0.0254(7) 0.0321(7) 0.0207(7) 0.0048(6) 0.0042(5) 0.0084(6)
C10 0.0255(7) 0.0319(7) 0.0182(6) 0.0040(5) 0.0043(5) 0.0078(6)
C11 0.0275(7) 0.0326(8) 0.0172(6) 0.0030(5) 0.0065(5) 0.0063(6)
C12 0.0308(8) 0.0489(10) 0.0229(7) 0.0095(7) 0.0074(6) 0.0163(7)
C13 0.0384(9) 0.0487(10) 0.0188(7) 0.0092(6) 0.0071(6) 0.0125(7)
C14 0.0336(8) 0.0347(8) 0.0202(7) 0.0034(6) 0.0094(6) 0.0048(6)
C15 0.0279(7) 0.0451(9) 0.0246(7) 0.0034(6) 0.0075(6) 0.0116(7)
C16 0.0290(7) 0.0430(9) 0.0181(7) 0.0044(6) 0.0038(6) 0.0099(7)
C17 0.0388(9) 0.0387(9) 0.0246(8) 0.0015(6) 0.0134(7) 0.0038(7)
C18 0.0274(7) 0.0542(10) 0.0178(7) 0.0066(6) 0.0077(6) 0.0142(7)
C19 0.0261(7) 0.0349(8) 0.0175(6) 0.0049(5) 0.0037(5) 0.0094(6)
C20 0.0308(8) 0.0498(10) 0.0210(7) 0.0067(6) 0.0073(6) 0.0188(7)
C21 0.0350(8) 0.0522(10) 0.0189(7) 0.0055(6) 0.0088(6) 0.0184(7)
C22 0.0257(7) 0.0385(8) 0.0177(7) 0.0042(6) 0.0030(5) 0.0076(6)
C23 0.0242(7) 0.0557(10) 0.0209(7) 0.0076(7) 0.0045(6) 0.0141(7)
C24 0.0258(7) 0.0393(8) 0.0200(7) 0.0069(6) 0.0019(5) 0.0033(6)
C27 0.0652(14) 0.0410(10) 0.0477(12) 0.0158(9) -0.0038(10) 0.0043(9)
C28 0.0545(12) 0.0473(11) 0.0447(11) 0.0109(9) -0.0102(9) 0.0072(9)
C29 0.0408(9) 0.0369(9) 0.0279(8) 0.0057(6) 0.0073(7) 0.0077(7)
C30 0.0398(9) 0.0413(9) 0.0388(9) 0.0034(7) 0.0110(8) 0.0021(7)
C31 0.0420(9) 0.0320(8) 0.0356(9) 0.0054(7) 0.0080(7) 0.0001(7)
C32 0.0420(10) 0.0524(11) 0.0435(11) 0.0109(9) 0.0029(8) 0.0007(9)
C33 0.0572(13) 0.0581(13) 0.0389(11) 0.0034(9) -0.0036(9) -0.0065(10)
C34 0.0665(14) 0.0451(11) 0.0346(10) -0.0032(8) 0.0076(9) -0.0056(10)
C35 0.0544(11) 0.0398(10) 0.0399(10) -0.0044(8) 0.0123(9) -0.0011(8)
C36 0.0399(10) 0.0452(10) 0.0398(10) -0.0073(8) 0.0067(8) -0.0018(8)
C37 0.0616(14) 0.0677(15) 0.0564(14) -0.0219(11) 0.0203(11) -0.0042(12)
N1 0.0265(6) 0.0435(8) 0.0192(6) 0.0054(5) 0.0045(5) 0.0126(6)
N2 0.0249(6) 0.0390(7) 0.0178(6) 0.0050(5) 0.0055(5) 0.0103(5)
N3 0.0269(6) 0.0398(7) 0.0194(6) 0.0054(5) 0.0052(5) 0.0129(5)
N4 0.0415(8) 0.0368(8) 0.0297(7) 0.0023(6) 0.0087(6) 0.0058(6)
N5 0.0426(8) 0.0376(8) 0.0282(7) 0.0028(6) 0.0053(6) 0.0069(6)
O1 0.0389(7) 0.0734(10) 0.0462(8) 0.0128(7) 0.0162(6) 0.0290(7)
O2 0.0331(7) 0.0704(10) 0.0426(7) 0.0088(7) 0.0027(6) 0.0217(6)
O3 0.0502(7) 0.0542(8) 0.0170(5) 0.0064(5) 0.0052(5) 0.0180(6)
O4 0.0377(7) 0.0888(11) 0.0321(7) 0.0210(7) 0.0078(5) 0.0329(7)
O5 0.0489(7) 0.0525(8) 0.0220(6) 0.0075(5) 0.0128(5) 0.0127(6)
O6 0.0382(7) 0.0717(9) 0.0306(6) 0.0052(6) 0.0159(5) 0.0168(6)
N6 0.0433(9) 0.0507(10) 0.0445(9) -0.0040(7) 0.0147(7) 0.0014(7)
C26 0.0489(11) 0.0554(12) 0.0376(10) 0.0046(9) 0.0099(8) 0.0063(9)
C25 0.0536(12) 0.0541(12) 0.0590(13) 0.0148(10) 0.0157(10) 0.0020(10)
N7 0.0385(8) 0.0522(9) 0.0376(8) 0.0058(7) 0.0095(6) 0.0031(7)
C38 0.0435(10) 0.0639(13) 0.0435(11) 0.0166(10) 0.0073(9) -0.0006(9)

loop_
_atom_type_symbol
_atom_type_description
_atom_type_scat_dispersion_real
_atom_type_scat_dispersion_imag
_atom_type_scat_source
C C 0.0030 0.0020 'International Tables Vol C Tables 4.2.6.8 and 6.1.1.4'
H H 0.0000 0.0000 'International Tables Vol C Tables 4.2.6.8 and 6.1.1.4'
Fe Fe 0.3460 0.8440 'International Tables Vol C Tables 4.2.6.8 and 6.1.1.4'
N N 0.0060 0.0030 'International Tables Vol C Tables 4.2.6.8 and 6.1.1.4'
O O 0.0110 0.0060 'International Tables Vol C Tables 4.2.6.8 and 6.1.1.4'

loop_
_geom_angle_atom_site_label_1
_geom_angle_atom_site_label_2
_geom_angle_atom_site_label_3
_geom_angle
_geom_angle_site_symmetry_1
_geom_angle_site_symmetry_3
_geom_angle_publ_flag
O4 Fe1 O3 117.87(5) 2_675 1_556 ?
O4 Fe1 N5 92.25(7) 2_675 . ?
O3 Fe1 N5 90.58(6) 1_556 . ?
O4 Fe1 N7 90.53(7) 2_675 2_676 ?
O3 Fe1 N7 87.30(6) 1_556 2_676 ?
N5 Fe1 N7 177.07(6) . 2_676 ?
O4 Fe1 O6 91.29(5) 2_675 . ?
O3 Fe1 O6 150.64(5) 1_556 . ?
N5 Fe1 O6 91.68(6) . . ?
N7 Fe1 O6 89.17(6) 2_676 . ?
O4 Fe1 O5 150.00(5) 2_675 . ?
O3 Fe1 O5 92.13(5) 1_556 . ?
N5 Fe1 O5 86.71(5) . . ?
N7 Fe1 O5 91.34(6) 2_676 . ?
O6 Fe1 O5 58.81(5) . . ?
O4 Fe1 C17 120.76(5) 2_675 . ?
O3 Fe1 C17 121.35(5) 1_556 . ?
N5 Fe1 C17 88.89(6) . . ?
N7 Fe1 C17 90.48(6) 2_676 . ?
O6 Fe1 C17 29.51(5) . . ?
O5 Fe1 C17 29.30(5) . . ?
O1 C1 O2 123.11(15) . . ?
O1 C1 C2 119.70(15) . . ?
O2 C1 C2 117.18(15) . . ?
C3 C2 C6 119.75(14) . . ?
C3 C2 C1 120.35(15) . . ?
C6 C2 C1 119.90(15) . . ?
C7 C3 C2 120.03(15) . . ?
C7 C3 H3 120.0 . . ?
C2 C3 H3 120.0 . . ?
C7 C4 C5 119.15(14) . . ?
C7 C4 C9 120.82(13) . . ?
C5 C4 C9 120.02(13) . . ?
C6 C5 C4 120.18(15) . . ?
C6 C5 H5 119.9 . . ?
C4 C5 H5 119.9 . . ?
C5 C6 C2 120.28(15) . . ?
C5 C6 H6 119.9 . . ?
C2 C6 H6 119.9 . . ?
C3 C7 C4 120.56(15) . . ?
C3 C7 H7 119.7 . . ?
C4 C7 H7 119.7 . . ?
N2 C8 N1 124.72(13) . . ?
N2 C8 C11 117.68(13) . . ?
N1 C8 C11 117.59(12) . . ?
N3 C9 N1 125.00(13) . . ?
N3 C9 C4 117.41(13) . . ?
N1 C9 C4 117.59(13) . . ?
N3 C10 N2 124.50(13) . . ?
N3 C10 C19 117.88(12) . . ?
N2 C10 C19 117.62(13) . . ?
C16 C11 C12 119.35(13) . . ?
C16 C11 C8 120.16(13) . . ?
C12 C11 C8 120.48(13) . . ?
C13 C12 C11 120.37(14) . . ?
C13 C12 H12 119.8 . . ?
C11 C12 H12 119.8 . . ?
C12 C13 C14 120.10(14) . . ?
C12 C13 H13 119.9 . . ?
C14 C13 H13 119.9 . . ?
C15 C14 C13 119.87(14) . . ?
C15 C14 C17 120.19(14) . . ?
C13 C14 C17 119.94(14) . . ?
C14 C15 C16 120.04(14) . . ?
C14 C15 H15 120.0 . . ?
C16 C15 H15 120.0 . . ?
C15 C16 C11 120.26(14) . . ?
C15 C16 H16 119.9 . . ?
C11 C16 H16 119.9 . . ?
O5 C17 O6 121.51(14) . . ?
O5 C17 C14 119.76(15) . . ?
O6 C17 C14 118.72(15) . . ?
O5 C17 Fe1 61.64(8) . . ?
O6 C17 Fe1 59.88(8) . . ?
C14 C17 Fe1 178.59(13) . . ?
C23 C18 C19 120.52(13) . . ?
C23 C18 H18 119.7 . . ?
C19 C18 H18 119.7 . . ?
C18 C19 C20 119.33(13) . . ?
C18 C19 C10 120.74(13) . . ?
C20 C19 C10 119.90(13) . . ?
C21 C20 C19 119.93(14) . . ?
C21 C20 H20 120.0 . . ?
C19 C20 H20 120.0 . . ?
C20 C21 C22 120.66(14) . . ?
C20 C21 H21 119.7 . . ?
C22 C21 H21 119.7 . . ?
C21 C22 C23 119.52(13) . . ?
C21 C22 C24 120.40(13) . . ?
C23 C22 C24 120.03(13) . . ?
C18 C23 C22 120.01(14) . . ?
C18 C23 H23 120.0 . . ?
C22 C23 H23 120.0 . . ?
O4 C24 O3 124.21(14) . . ?
O4 C24 C22 118.11(14) . . ?
O3 C24 C22 117.65(14) . . ?
C28 C27 N4 106.62(17) . . ?
C28 C27 H27 126.7 . . ?
N4 C27 H27 126.7 . . ?
C27 C28 N5 109.96(18) . . ?
C27 C28 H28 125.0 . . ?
N5 C28 H28 125.0 . . ?
N5 C29 N4 111.72(15) . . ?
N5 C29 H29 124.1 . . ?
N4 C29 H29 124.1 . . ?
N4 C30 C31 113.98(15) . . ?
N4 C30 H30A 108.8 . . ?
C31 C30 H30A 108.8 . . ?
N4 C30 H30B 108.8 . . ?
C31 C30 H30B 108.8 . . ?
H30A C30 H30B 107.7 . . ?
C36 C31 C32 118.82(18) . . ?
C36 C31 C30 121.88(17) . . ?
C32 C31 C30 119.30(17) . . ?
C33 C32 C31 120.5(2) . . ?
C33 C32 H32 119.8 . . ?
C31 C32 H32 119.8 . . ?
C32 C33 C34 120.4(2) . . ?
C32 C33 H33 119.8 . . ?
C34 C33 H33 119.8 . . ?
C35 C34 C33 120.0(2) . . ?
C35 C34 H34 120.0 . . ?
C33 C34 H34 120.0 . . ?
C34 C35 C36 119.4(2) . . ?
C34 C35 C37 119.19(19) . . ?
C36 C35 C37 121.43(19) . . ?
C31 C36 C35 120.80(19) . . ?
C31 C36 H36 119.6 . . ?
C35 C36 H36 119.6 . . ?
N6 C37 C35 112.81(17) . . ?
N6 C37 H37A 109.0 . . ?
C35 C37 H37A 109.0 . . ?
N6 C37 H37B 109.0 . . ?
C35 C37 H37B 109.0 . . ?
H37A C37 H37B 107.8 . . ?
C9 N1 C8 114.92(12) . . ?
C8 N2 C10 115.44(12) . . ?
C9 N3 C10 115.38(12) . . ?
C29 N4 C27 106.56(16) . . ?
C29 N4 C30 126.11(15) . . ?
C27 N4 C30 127.31(16) . . ?
C29 N5 C28 105.13(16) . . ?
C29 N5 Fe1 126.99(12) . . ?
C28 N5 Fe1 126.81(13) . . ?
C24 O3 Fe1 120.00(11) . 1_554 ?
C24 O4 Fe1 164.74(15) . 2_675 ?
C17 O5 Fe1 89.06(10) . . ?
C17 O6 Fe1 90.61(10) . . ?
C26 N6 C25 106.21(18) . . ?
C26 N6 C37 127.0(2) . . ?
C25 N6 C37 125.2(2) . . ?
N7 C26 N6 112.65(19) . . ?
N7 C26 H26 123.7 . . ?
N6 C26 H26 123.7 . . ?
C38 C25 N6 106.2(2) . . ?
C38 C25 H25 126.9 . . ?
N6 C25 H25 126.9 . . ?
C26 N7 C38 104.83(18) . . ?
C26 N7 Fe1 126.47(14) . 2_676 ?
C38 N7 Fe1 128.66(14) . 2_676 ?
C25 C38 N7 110.1(2) . . ?
C25 C38 H38 124.9 . . ?
N7 C38 H38 124.9 . . ?

loop_
_geom_bond_atom_site_label_1
_geom_bond_atom_site_label_2
_geom_bond_distance
_geom_bond_site_symmetry_2
_geom_bond_publ_flag
Fe1 O4 2.0322(13) 2_675 ?
Fe1 O3 2.0797(12) 1_556 ?
Fe1 N5 2.1520(16) . ?
Fe1 N7 2.2015(17) 2_676 ?
Fe1 O6 2.2139(13) . ?
Fe1 O5 2.2524(12) . ?
Fe1 C17 2.5594(15) . ?
C1 O1 1.257(2) . ?
C1 O2 1.276(2) . ?
C1 C2 1.488(2) . ?
C2 C3 1.390(2) . ?
C2 C6 1.391(2) . ?
C3 C7 1.385(2) . ?
C3 H3 0.9300 . ?
C4 C7 1.391(2) . ?
C4 C5 1.400(2) . ?
C4 C9 1.487(2) . ?
C5 C6 1.383(2) . ?
C5 H5 0.9300 . ?
C6 H6 0.9300 . ?
C7 H7 0.9300 . ?
C8 N2 1.3360(18) . ?
C8 N1 1.3452(19) . ?
C8 C11 1.4831(19) . ?
C9 N3 1.3359(18) . ?
C9 N1 1.3409(19) . ?
C10 N3 1.3389(19) . ?
C10 N2 1.3425(18) . ?
C10 C19 1.4787(19) . ?
C11 C16 1.394(2) . ?
C11 C12 1.394(2) . ?
C12 C13 1.386(2) . ?
C12 H12 0.9300 . ?
C13 C14 1.391(2) . ?
C13 H13 0.9300 . ?
C14 C15 1.390(2) . ?
C14 C17 1.509(2) . ?
C15 C16 1.390(2) . ?
C15 H15 0.9300 . ?
C16 H16 0.9300 . ?
C17 O5 1.253(2) . ?
C17 O6 1.261(2) . ?
C18 C23 1.388(2) . ?
C18 C19 1.394(2) . ?
C18 H18 0.9300 . ?
C19 C20 1.399(2) . ?
C20 C21 1.387(2) . ?
C20 H20 0.9300 . ?
C21 C22 1.389(2) . ?
C21 H21 0.9300 . ?
C22 C23 1.395(2) . ?
C22 C24 1.505(2) . ?
C23 H23 0.9300 . ?
C24 O4 1.236(2) . ?
C24 O3 1.2610(19) . ?
C27 C28 1.340(3) . ?
C27 N4 1.372(2) . ?
C27 H27 0.9300 . ?
C28 N5 1.373(2) . ?
C28 H28 0.9300 . ?
C29 N5 1.319(2) . ?
C29 N4 1.341(2) . ?
C29 H29 0.9300 . ?
C30 N4 1.458(2) . ?
C30 C31 1.514(3) . ?
C30 H30A 0.9700 . ?
C30 H30B 0.9700 . ?
C31 C36 1.382(3) . ?
C31 C32 1.391(3) . ?
C32 C33 1.380(3) . ?
C32 H32 0.9300 . ?
C33 C34 1.382(3) . ?
C33 H33 0.9300 . ?
C34 C35 1.377(3) . ?
C34 H34 0.9300 . ?
C35 C36 1.401(3) . ?
C35 C37 1.520(3) . ?
C36 H36 0.9300 . ?
C37 N6 1.454(3) . ?
C37 H37A 0.9700 . ?
C37 H37B 0.9700 . ?
O3 Fe1 2.0797(12) 1_554 ?
O4 Fe1 2.0322(12) 2_675 ?
N6 C26 1.345(3) . ?
N6 C25 1.376(3) . ?
C26 N7 1.310(3) . ?
C26 H26 0.9300 . ?
C25 C38 1.353(3) . ?
C25 H25 0.9300 . ?
N7 C38 1.375(3) . ?
N7 Fe1 2.2015(17) 2_676 ?
C38 H38 0.9300 . ?

loop_
_geom_torsion_atom_site_label_1
_geom_torsion_atom_site_label_2
_geom_torsion_atom_site_label_3
_geom_torsion_atom_site_label_4
_geom_torsion
_geom_torsion_site_symmetry_1
_geom_torsion_site_symmetry_2
_geom_torsion_site_symmetry_3
_geom_torsion_site_symmetry_4
_geom_torsion_publ_flag
O1 C1 C2 C3 177.01(17) . . . . ?
O2 C1 C2 C3 -2.4(2) . . . . ?
O1 C1 C2 C6 -2.9(3) . . . . ?
O2 C1 C2 C6 177.67(17) . . . . ?
C6 C2 C3 C7 1.9(3) . . . . ?
C1 C2 C3 C7 -178.04(16) . . . . ?
C7 C4 C5 C6 1.5(3) . . . . ?
C9 C4 C5 C6 -177.44(17) . . . . ?
C4 C5 C6 C2 0.4(3) . . . . ?
C3 C2 C6 C5 -2.1(3) . . . . ?
C1 C2 C6 C5 177.83(17) . . . . ?
C2 C3 C7 C4 0.0(3) . . . . ?
C5 C4 C7 C3 -1.7(3) . . . . ?
C9 C4 C7 C3 177.23(16) . . . . ?
C7 C4 C9 N3 -172.53(16) . . . . ?
C5 C4 C9 N3 6.4(2) . . . . ?
C7 C4 C9 N1 7.1(2) . . . . ?
C5 C4 C9 N1 -174.00(16) . . . . ?
N2 C8 C11 C16 -4.9(2) . . . . ?
N1 C8 C11 C16 176.22(15) . . . . ?
N2 C8 C11 C12 173.79(15) . . . . ?
N1 C8 C11 C12 -5.1(2) . . . . ?
C16 C11 C12 C13 0.4(3) . . . . ?
C8 C11 C12 C13 -178.37(16) . . . . ?
C11 C12 C13 C14 0.2(3) . . . . ?
C12 C13 C14 C15 -0.7(3) . . . . ?
C12 C13 C14 C17 179.19(16) . . . . ?
C13 C14 C15 C16 0.6(3) . . . . ?
C17 C14 C15 C16 -179.32(16) . . . . ?
C14 C15 C16 C11 0.0(3) . . . . ?
C12 C11 C16 C15 -0.5(3) . . . . ?
C8 C11 C16 C15 178.25(15) . . . . ?
C15 C14 C17 O5 -176.13(16) . . . . ?
C13 C14 C17 O5 4.0(3) . . . . ?
C15 C14 C17 O6 4.7(3) . . . . ?
C13 C14 C17 O6 -175.17(17) . . . . ?
C23 C18 C19 C20 -1.6(3) . . . . ?
C23 C18 C19 C10 176.21(16) . . . . ?
N3 C10 C19 C18 179.65(16) . . . . ?
N2 C10 C19 C18 -1.1(2) . . . . ?
N3 C10 C19 C20 -2.6(2) . . . . ?
N2 C10 C19 C20 176.70(15) . . . . ?
C18 C19 C20 C21 0.6(3) . . . . ?
C10 C19 C20 C21 -177.18(16) . . . . ?
C19 C20 C21 C22 0.8(3) . . . . ?
C20 C21 C22 C23 -1.3(3) . . . . ?
C20 C21 C22 C24 176.20(17) . . . . ?
C19 C18 C23 C22 1.1(3) . . . . ?
C21 C22 C23 C18 0.4(3) . . . . ?
C24 C22 C23 C18 -177.16(16) . . . . ?
C21 C22 C24 O4 -163.56(18) . . . . ?
C23 C22 C24 O4 14.0(3) . . . . ?
C21 C22 C24 O3 14.6(2) . . . . ?
C23 C22 C24 O3 -167.92(16) . . . . ?
N4 C27 C28 N5 0.8(3) . . . . ?
N4 C30 C31 C36 -17.4(3) . . . . ?
N4 C30 C31 C32 162.62(17) . . . . ?
C36 C31 C32 C33 -2.3(3) . . . . ?
C30 C31 C32 C33 177.69(19) . . . . ?
C31 C32 C33 C34 1.4(3) . . . . ?
C32 C33 C34 C35 1.2(3) . . . . ?
C33 C34 C35 C36 -2.7(3) . . . . ?
C33 C34 C35 C37 177.6(2) . . . . ?
C32 C31 C36 C35 0.7(3) . . . . ?
C30 C31 C36 C35 -179.26(18) . . . . ?
C34 C35 C36 C31 1.8(3) . . . . ?
C37 C35 C36 C31 -178.5(2) . . . . ?
C34 C35 C37 N6 -164.0(2) . . . . ?
C36 C35 C37 N6 16.3(3) . . . . ?
N3 C9 N1 C8 -0.1(2) . . . . ?
C4 C9 N1 C8 -179.74(14) . . . . ?
N2 C8 N1 C9 -1.6(2) . . . . ?
C11 C8 N1 C9 177.14(14) . . . . ?
N1 C8 N2 C10 1.8(2) . . . . ?
C11 C8 N2 C10 -176.92(13) . . . . ?
N3 C10 N2 C8 -0.3(2) . . . . ?
C19 C10 N2 C8 -179.55(14) . . . . ?
N1 C9 N3 C10 1.5(2) . . . . ?
C4 C9 N3 C10 -178.95(14) . . . . ?
N2 C10 N3 C9 -1.2(2) . . . . ?
C19 C10 N3 C9 178.02(14) . . . . ?
N5 C29 N4 C27 0.1(2) . . . . ?
N5 C29 N4 C30 178.65(16) . . . . ?
C28 C27 N4 C29 -0.6(2) . . . . ?
C28 C27 N4 C30 -179.04(18) . . . . ?
C31 C30 N4 C29 -82.9(2) . . . . ?
C31 C30 N4 C27 95.3(2) . . . . ?
N4 C29 N5 C28 0.3(2) . . . . ?
N4 C29 N5 Fe1 169.10(11) . . . . ?
C27 C28 N5 C29 -0.7(2) . . . . ?
C27 C28 N5 Fe1 -169.48(15) . . . . ?
O4 C24 O3 Fe1 -0.6(2) . . . 1_554 ?
C22 C24 O3 Fe1 -178.64(11) . . . 1_554 ?
O3 C24 O4 Fe1 79.0(5) . . . 2_675 ?
C22 C24 O4 Fe1 -103.0(4) . . . 2_675 ?
O6 C17 O5 Fe1 -0.67(18) . . . . ?
C14 C17 O5 Fe1 -179.78(14) . . . . ?
O5 C17 O6 Fe1 0.68(19) . . . . ?
C14 C17 O6 Fe1 179.80(14) . . . . ?
C35 C37 N6 C26 77.0(3) . . . . ?
C35 C37 N6 C25 -86.4(3) . . . . ?
C25 N6 C26 N7 -1.3(2) . . . . ?
C37 N6 C26 N7 -167.27(18) . . . . ?
C26 N6 C25 C38 0.7(2) . . . . ?
C37 N6 C25 C38 166.92(19) . . . . ?
N6 C26 N7 C38 1.4(2) . . . . ?
N6 C26 N7 Fe1 -176.34(12) . . . 2_676 ?
N6 C25 C38 N7 0.2(3) . . . . ?
C26 N7 C38 C25 -0.9(2) . . . . ?
Fe1 N7 C38 C25 176.74(14) 2_676 . . . ?
